data_7061642
loop_
_publ_author_name
'Diniz, Luan F.'
'Carvalho, Paulo S.'
'Gon\,calves, Jos\'e E.'
'Diniz, Renata'
'Fernandes, Christian'

_publ_section_title
;
 Solid-state landscape and biopharmaceutical implications of novel
 metformin-based salts
;
_journal_issue 28
_journal_name_full 'New Journal of Chemistry'
_journal_page_first 13725
_journal_page_last 13737
_journal_paper_doi 10.1039/D2NJ00453D
_journal_volume 46
_journal_year 2022
_chemical_formula_moiety 'C7 H4 N O3 S, C4 H12 N5'
_chemical_formula_sum 'C11 H16 N6 O3 S'
_chemical_formula_weight 312.36
_chemical_name_systematic 'Metformin saccharinate'
_space_group_crystal_system monoclinic
_space_group_IT_number 14
_space_group_name_Hall '-P 2yn'
_space_group_name_H-M_alt 'P 1 21/n 1'
_atom_sites_solution_hydrogens difmap
_atom_sites_solution_primary dual
_audit_creation_date 2022-05-28
_audit_creation_method
;
Olex2 1.3
(compiled 2020.11.12 svn.r5f609507 for OlexSys, GUI svn.r6408)
;
_audit_update_record
;
2022-06-05 deposited with the CCDC.	2022-06-23 downloaded from the CCDC.
;
_cell_angle_alpha 90
_cell_angle_beta 92.794(5)
_cell_angle_gamma 90
_cell_formula_units_Z 4
_cell_length_a 7.7925(4)
_cell_length_b 15.5421(6)
_cell_length_c 11.8517(6)
_cell_measurement_reflns_used 3754
_cell_measurement_temperature 293(2)
_cell_measurement_theta_max 30.3850
_cell_measurement_theta_min 2.9190
_cell_volume 1433.67(12)
_computing_cell_refinement 'CrysAlisPro 1.171.40.42a (Rigaku OD, 2019)'
_computing_data_collection 'CrysAlisPro 1.171.40.42a (Rigaku OD, 2019)'
_computing_data_reduction 'CrysAlisPro 1.171.40.42a (Rigaku OD, 2019)'
_computing_molecular_graphics 'Olex2 1.3 (Dolomanov et al., 2009)'
_computing_publication_material 'Olex2 1.3 (Dolomanov et al., 2009)'
_computing_structure_refinement 'SHELXL 2018/3 (Sheldrick, 2015)'
_computing_structure_solution 'SHELXT 2014/5 (Sheldrick, 2014)'
_diffrn_ambient_temperature 293(2)
_diffrn_detector 'CCD plate'
_diffrn_detector_area_resol_mean 10.4186
_diffrn_detector_type Atlas
_diffrn_measured_fraction_theta_full 1.000
_diffrn_measured_fraction_theta_max 1.000
_diffrn_measurement_details
;
List of Runs (angles in degrees, time in seconds):

  # Type    Start    End  Width  t~exp~   \w     \q     \k     \f   Frames
#--------------------------------------------------------------------------
  1  \w    -77.00  11.00   1.00   11.47    --  -19.26 -77.00 -90.00   88
  2  \w    -49.00  55.00   1.00   11.47    --  -19.26  57.00 120.00  104
  3  \w    -95.00 -35.00   1.00   11.47    --  -19.26-179.00 -90.00   60
  4  \w    -49.00   7.00   1.00   11.47    --  -19.26 -77.00 150.00   56
  5  \w    -46.00  55.00   1.00   11.47    --  -19.26  38.00-120.00  101
  6  \w    -57.00  -9.00   1.00   11.47    --   21.29 -77.00  30.00   48
  7  \w     19.00  44.00   1.00   11.47    --   21.29 -57.00-120.00   25
  8  \w     22.00  54.00   1.00   11.47    --   21.29 -77.00  30.00   32
;
_diffrn_measurement_device 'four-circle diffractometer'
_diffrn_measurement_device_type 'Xcalibur, Atlas, Gemini ultra'
_diffrn_measurement_method '\w scans'
_diffrn_orient_matrix_type 'CrysAlisPro convention (1999,Acta A55,543-557)'
_diffrn_orient_matrix_UB_11 0.0068850000
_diffrn_orient_matrix_UB_12 0.0434542000
_diffrn_orient_matrix_UB_13 -0.0175251000
_diffrn_orient_matrix_UB_21 -0.0036354000
_diffrn_orient_matrix_UB_22 0.0137142000
_diffrn_orient_matrix_UB_23 0.0568931000
_diffrn_orient_matrix_UB_31 0.0908222000
_diffrn_orient_matrix_UB_32 -0.0027483000
_diffrn_orient_matrix_UB_33 0.0065223000
_diffrn_radiation_monochromator graphite
_diffrn_radiation_probe x-ray
_diffrn_radiation_type 'Mo K\a'
_diffrn_radiation_wavelength 0.71073
_diffrn_reflns_av_R_equivalents 0.0326
_diffrn_reflns_av_unetI/netI 0.0261
_diffrn_reflns_Laue_measured_fraction_full 1.000
_diffrn_reflns_Laue_measured_fraction_max 1.000
_diffrn_reflns_limit_h_max 9
_diffrn_reflns_limit_h_min -9
_diffrn_reflns_limit_k_max 19
_diffrn_reflns_limit_k_min -19
_diffrn_reflns_limit_l_max 14
_diffrn_reflns_limit_l_min -13
_diffrn_reflns_number 12555
_diffrn_reflns_point_group_measured_fraction_full 1.000
_diffrn_reflns_point_group_measured_fraction_max 1.000
_diffrn_reflns_theta_full 25.242
_diffrn_reflns_theta_max 26.372
_diffrn_reflns_theta_min 2.163
_diffrn_source 'fine-focus sealed X-ray tube'
_diffrn_source_type 'Enhance (Mo) X-ray Source'
_exptl_absorpt_coefficient_mu 0.247
_exptl_absorpt_correction_T_max 1.00000
_exptl_absorpt_correction_T_min 0.83868
_exptl_absorpt_correction_type multi-scan
_exptl_absorpt_process_details
;
CrysAlisPro 1.171.40.42a (Rigaku Oxford Diffraction, 2019)
Empirical absorption correction using spherical harmonics,
 implemented in SCALE3 ABSPACK scaling algorithm.
;
_exptl_crystal_colour 'clear light colourless'
_exptl_crystal_colour_lustre clear
_exptl_crystal_colour_modifier light
_exptl_crystal_colour_primary colourless
_exptl_crystal_density_diffrn 1.447
_exptl_crystal_description plate
_exptl_crystal_F_000 656
_exptl_crystal_size_max 0.42
_exptl_crystal_size_mid 0.38
_exptl_crystal_size_min 0.15
_refine_diff_density_max 0.292
_refine_diff_density_min -0.337
_refine_diff_density_rms 0.048
_refine_ls_extinction_method none
_refine_ls_goodness_of_fit_ref 1.075
_refine_ls_hydrogen_treatment refall
_refine_ls_matrix_type full
_refine_ls_number_parameters 254
_refine_ls_number_reflns 2934
_refine_ls_number_restraints 0
_refine_ls_restrained_S_all 1.075
_refine_ls_R_factor_all 0.0536
_refine_ls_R_factor_gt 0.0413
_refine_ls_shift/su_max 0.000
_refine_ls_shift/su_mean 0.000
_refine_ls_structure_factor_coef Fsqd
_refine_ls_weighting_details 'w=1/[\s^2^(Fo^2^)+(0.0478P)^2^+0.6898P] where P=(Fo^2^+2Fc^2^)/3'
_refine_ls_weighting_scheme calc
_refine_ls_wR_factor_gt 0.1033
_refine_ls_wR_factor_ref 0.1117
_reflns_Friedel_coverage 0.000
_reflns_number_gt 2367
_reflns_number_total 2934
_reflns_threshold_expression 'I > 2\s(I)'
_cod_data_source_file d2nj00453d2.cif
_cod_data_source_block met-sac_2
_cod_depositor_comments 'Adding full bibliography for 7061640--7061642.cif.'
_cod_database_code 7061642
_shelx_shelxl_version_number 2018/3
_shelx_space_group_comment
;
The symmetry employed for this shelxl refinement is uniquely defined
by the following loop, which should always be used as a source of
symmetry information in preference to the above space-group names.
They are only intended as comments.
;
_shelx_estimated_absorpt_t_max 0.964
_shelx_estimated_absorpt_t_min 0.904
_reflns_odcompleteness_completeness 99.96
_reflns_odcompleteness_iscentric 1
_reflns_odcompleteness_theta 30.44
_olex2_refinement_description
;
;
_olex2_submission_special_instructions 'No special instructions were received'
_oxdiff_exptl_absorpt_empirical_details
;
Empirical correction (ABSPACK) includes:
- Absorption correction using spherical harmonics
- Frame scaling
;
_oxdiff_exptl_absorpt_empirical_full_max 1.218
_oxdiff_exptl_absorpt_empirical_full_min 0.831

loop_
_space_group_symop_operation_xyz
'x, y, z'
'-x+1/2, y+1/2, -z+1/2'
'-x, -y, -z'
'x-1/2, -y-1/2, z-1/2'

loop_
_atom_site_label
_atom_site_type_symbol
_atom_site_fract_x
_atom_site_fract_y
_atom_site_fract_z
_atom_site_U_iso_or_equiv
_atom_site_adp_type
_atom_site_occupancy
_atom_site_site_symmetry_order
_atom_site_calc_flag
_atom_site_refinement_flags_posn
_atom_site_refinement_flags_adp
_atom_site_refinement_flags_occupancy
_atom_site_disorder_assembly
_atom_site_disorder_group
S1 S 0.30388(7) 0.49394(3) 0.17909(4) 0.03458(17) Uani 1 1 d . . . . .
O1 O 0.2042(2) 0.37055(10) 0.42824(12) 0.0456(4) Uani 1 1 d . . . . .
O2 O 0.1725(2) 0.52450(12) 0.09962(15) 0.0578(5) Uani 1 1 d . . . . .
O3 O 0.4582(2) 0.54499(10) 0.18500(15) 0.0530(5) Uani 1 1 d . . . . .
N6 N 0.2309(2) 0.48033(11) 0.30231(14) 0.0348(4) Uani 1 1 d . . . . .
C5 C 0.2423(2) 0.39706(13) 0.33440(16) 0.0313(4) Uani 1 1 d . . . . .
C6 C 0.3088(2) 0.33919(12) 0.24574(16) 0.0290(4) Uani 1 1 d . . . . .
C7 C 0.3517(2) 0.38523(12) 0.15161(16) 0.0304(4) Uani 1 1 d . . . . .
C8 C 0.4190(3) 0.34688(15) 0.05851(19) 0.0415(5) Uani 1 1 d . . . . .
C9 C 0.4416(3) 0.25888(16) 0.0623(2) 0.0500(6) Uani 1 1 d . . . . .
C10 C 0.3981(3) 0.21150(15) 0.1555(2) 0.0487(6) Uani 1 1 d . . . . .
C11 C 0.3323(3) 0.25090(14) 0.24857(19) 0.0401(5) Uani 1 1 d . . . . .
N1 N 0.1556(3) 0.50094(14) 0.6033(2) 0.0478(5) Uani 1 1 d . . . . .
N2 N 0.3661(3) 0.57628(16) 0.52105(19) 0.0486(5) Uani 1 1 d . . . . .
N3 N 0.2615(2) 0.63218(11) 0.68007(15) 0.0393(4) Uani 1 1 d . . . . .
N4 N 0.2024(3) 0.55036(13) 0.83959(18) 0.0418(5) Uani 1 1 d . . . . .
N5 N 0.1316(3) 0.69378(11) 0.82838(15) 0.0423(4) Uani 1 1 d . . . . .
C1 C 0.2583(3) 0.56929(14) 0.60493(17) 0.0359(5) Uani 1 1 d . . . . .
C2 C 0.1963(3) 0.62391(13) 0.78206(17) 0.0340(4) Uani 1 1 d . . . . .
C3 C 0.0766(5) 0.6953(2) 0.9438(2) 0.0574(7) Uani 1 1 d . . . . .
C4 C 0.1258(5) 0.77563(18) 0.7684(3) 0.0595(7) Uani 1 1 d . . . . .
H8 H 0.449(3) 0.3794(15) -0.002(2) 0.043(6) Uiso 1 1 d . . . . .
H11 H 0.302(3) 0.2165(15) 0.313(2) 0.042(6) Uiso 1 1 d . . . . .
H9 H 0.489(3) 0.2299(19) 0.001(2) 0.063(8) Uiso 1 1 d . . . . .
H1A H 0.072(4) 0.5003(16) 0.646(2) 0.053(8) Uiso 1 1 d . . . . .
H1B H 0.160(3) 0.4651(18) 0.553(3) 0.054(8) Uiso 1 1 d . . . . .
H10 H 0.415(3) 0.1501(18) 0.155(2) 0.054(7) Uiso 1 1 d . . . . .
H2A H 0.350(4) 0.549(2) 0.463(3) 0.069(10) Uiso 1 1 d . . . . .
H2B H 0.436(4) 0.618(2) 0.524(3) 0.078(11) Uiso 1 1 d . . . . .
H4A H 0.267(4) 0.5115(18) 0.818(2) 0.055(8) Uiso 1 1 d . . . . .
H4B H 0.166(4) 0.543(2) 0.903(3) 0.069(9) Uiso 1 1 d . . . . .
H4C H 0.195(5) 0.775(2) 0.711(3) 0.096(13) Uiso 1 1 d . . . . .
H4D H 0.022(6) 0.793(3) 0.763(4) 0.125(17) Uiso 1 1 d . . . . .
H3A H -0.038(5) 0.714(3) 0.948(3) 0.107(13) Uiso 1 1 d . . . . .
H3B H 0.128(6) 0.657(3) 0.984(4) 0.145(18) Uiso 1 1 d . . . . .
H4E H 0.179(6) 0.825(3) 0.812(4) 0.140(17) Uiso 1 1 d . . . . .
H3C H 0.131(5) 0.746(3) 0.980(3) 0.109(13) Uiso 1 1 d . . . . .

loop_
_atom_site_aniso_label
_atom_site_aniso_U_11
_atom_site_aniso_U_22
_atom_site_aniso_U_33
_atom_site_aniso_U_23
_atom_site_aniso_U_13
_atom_site_aniso_U_12
S1 0.0458(3) 0.0276(3) 0.0311(3) 0.00363(19) 0.0093(2) 0.0021(2)
O1 0.0686(11) 0.0416(9) 0.0277(8) 0.0028(6) 0.0149(7) -0.0021(7)
O2 0.0710(12) 0.0589(11) 0.0433(10) 0.0186(8) 0.0019(9) 0.0205(9)
O3 0.0611(10) 0.0344(9) 0.0653(12) -0.0044(7) 0.0207(9) -0.0126(8)
N6 0.0446(10) 0.0304(9) 0.0299(9) -0.0006(7) 0.0084(7) 0.0053(7)
C5 0.0350(10) 0.0326(10) 0.0264(10) -0.0014(8) 0.0024(8) -0.0009(8)
C6 0.0337(9) 0.0285(10) 0.0247(10) -0.0013(7) 0.0006(8) -0.0020(8)
C7 0.0341(10) 0.0297(10) 0.0275(10) -0.0022(8) 0.0022(8) -0.0011(8)
C8 0.0495(13) 0.0453(13) 0.0306(12) -0.0067(9) 0.0113(10) -0.0043(10)
C9 0.0551(14) 0.0483(14) 0.0472(14) -0.0187(11) 0.0106(12) 0.0033(11)
C10 0.0595(15) 0.0315(12) 0.0549(15) -0.0098(10) -0.0011(12) 0.0050(10)
C11 0.0505(13) 0.0311(11) 0.0383(12) 0.0001(9) -0.0012(10) -0.0006(9)
N1 0.0484(12) 0.0484(12) 0.0475(12) -0.0214(10) 0.0100(10) -0.0064(9)
N2 0.0533(12) 0.0542(13) 0.0386(12) -0.0057(10) 0.0073(10) -0.0030(10)
N3 0.0531(11) 0.0332(9) 0.0314(9) -0.0035(7) 0.0000(8) -0.0029(8)
N4 0.0522(12) 0.0350(10) 0.0386(12) 0.0012(8) 0.0071(9) 0.0051(9)
N5 0.0584(12) 0.0343(10) 0.0336(10) -0.0036(7) -0.0040(8) 0.0104(8)
C1 0.0367(10) 0.0372(11) 0.0333(11) -0.0014(8) -0.0043(9) 0.0069(9)
C2 0.0367(10) 0.0324(11) 0.0321(11) -0.0035(8) -0.0064(8) -0.0019(8)
C3 0.077(2) 0.0580(17) 0.0375(14) -0.0100(12) 0.0033(13) 0.0178(15)
C4 0.083(2) 0.0369(14) 0.0583(18) 0.0044(12) 0.0000(17) 0.0133(14)

loop_
_atom_type_symbol
_atom_type_description
_atom_type_scat_dispersion_real
_atom_type_scat_dispersion_imag
_atom_type_scat_source
C C 0.0033 0.0016 'International Tables Vol C Tables 4.2.6.8 and 6.1.1.4'
H H 0.0000 0.0000 'International Tables Vol C Tables 4.2.6.8 and 6.1.1.4'
N N 0.0061 0.0033 'International Tables Vol C Tables 4.2.6.8 and 6.1.1.4'
O O 0.0106 0.0060 'International Tables Vol C Tables 4.2.6.8 and 6.1.1.4'
S S 0.1246 0.1234 'International Tables Vol C Tables 4.2.6.8 and 6.1.1.4'

loop_
_geom_angle_atom_site_label_1
_geom_angle_atom_site_label_2
_geom_angle_atom_site_label_3
_geom_angle
_geom_angle_site_symmetry_1
_geom_angle_site_symmetry_3
_geom_angle_publ_flag
O2 S1 O3 114.58(11) . . ?
O2 S1 N6 111.51(10) . . ?
O2 S1 C7 110.22(11) . . ?
O3 S1 N6 111.11(10) . . ?
O3 S1 C7 110.70(10) . . ?
N6 S1 C7 97.42(9) . . ?
C5 N6 S1 111.14(13) . . ?
O1 C5 N6 123.89(18) . . ?
O1 C5 C6 122.59(18) . . ?
N6 C5 C6 113.51(17) . . ?
C7 C6 C5 111.23(17) . . ?
C7 C6 C11 119.76(18) . . ?
C11 C6 C5 129.00(18) . . ?
C6 C7 S1 106.59(14) . . ?
C8 C7 S1 130.80(17) . . ?
C8 C7 C6 122.60(19) . . ?
C7 C8 H8 120.5(15) . . ?
C9 C8 C7 117.1(2) . . ?
C9 C8 H8 122.4(15) . . ?
C8 C9 C10 121.2(2) . . ?
C8 C9 H9 120.1(18) . . ?
C10 C9 H9 118.7(18) . . ?
C9 C10 H10 119.0(15) . . ?
C11 C10 C9 121.1(2) . . ?
C11 C10 H10 119.9(15) . . ?
C6 C11 H11 122.0(14) . . ?
C10 C11 C6 118.3(2) . . ?
C10 C11 H11 119.8(14) . . ?
C1 N1 H1A 118.8(18) . . ?
C1 N1 H1B 120.7(19) . . ?
H1A N1 H1B 119(3) . . ?
C1 N2 H2A 121(2) . . ?
C1 N2 H2B 118(2) . . ?
H2A N2 H2B 120(3) . . ?
C1 N3 C2 122.77(19) . . ?
C2 N4 H4A 118.0(19) . . ?
C2 N4 H4B 125(2) . . ?
H4A N4 H4B 116(3) . . ?
C2 N5 C3 122.6(2) . . ?
C2 N5 C4 121.0(2) . . ?
C3 N5 C4 116.2(2) . . ?
N1 C1 N2 117.0(2) . . ?
N3 C1 N1 126.3(2) . . ?
N3 C1 N2 116.7(2) . . ?
N4 C2 N3 122.6(2) . . ?
N5 C2 N3 117.58(19) . . ?
N5 C2 N4 119.7(2) . . ?
N5 C3 H3A 113(2) . . ?
N5 C3 H3B 111(3) . . ?
N5 C3 H3C 106(2) . . ?
H3A C3 H3B 127(4) . . ?
H3A C3 H3C 97(3) . . ?
H3B C3 H3C 98(4) . . ?
N5 C4 H4C 111(2) . . ?
N5 C4 H4D 109(3) . . ?
N5 C4 H4E 115(3) . . ?
H4C C4 H4D 124(4) . . ?
H4C C4 H4E 99(3) . . ?
H4D C4 H4E 99(4) . . ?

loop_
_geom_bond_atom_site_label_1
_geom_bond_atom_site_label_2
_geom_bond_distance
_geom_bond_site_symmetry_2
_geom_bond_publ_flag
S1 O2 1.4375(18) . ?
S1 O3 1.4394(17) . ?
S1 N6 1.6069(17) . ?
S1 C7 1.7638(19) . ?
O1 C5 1.236(2) . ?
N6 C5 1.351(3) . ?
C5 C6 1.495(3) . ?
C6 C7 1.380(3) . ?
C6 C11 1.385(3) . ?
C7 C8 1.380(3) . ?
C8 C9 1.379(3) . ?
C8 H8 0.92(2) . ?
C9 C10 1.384(4) . ?
C9 H9 0.94(3) . ?
C10 C11 1.381(3) . ?
C10 H10 0.96(3) . ?
C11 H11 0.97(2) . ?
N1 C1 1.330(3) . ?
N1 H1A 0.85(3) . ?
N1 H1B 0.82(3) . ?
N2 C1 1.337(3) . ?
N2 H2A 0.82(3) . ?
N2 H2B 0.85(3) . ?
N3 C1 1.322(3) . ?
N3 C2 1.340(3) . ?
N4 C2 1.331(3) . ?
N4 H4A 0.83(3) . ?
N4 H4B 0.82(3) . ?
N5 C2 1.327(3) . ?
N5 C3 1.454(3) . ?
N5 C4 1.457(3) . ?
C3 H3A 0.94(4) . ?
C3 H3B 0.85(5) . ?
C3 H3C 0.98(4) . ?
C4 H4C 0.88(4) . ?
C4 H4D 0.85(5) . ?
C4 H4E 1.00(5) . ?

loop_
_geom_torsion_atom_site_label_1
_geom_torsion_atom_site_label_2
_geom_torsion_atom_site_label_3
_geom_torsion_atom_site_label_4
_geom_torsion
_geom_torsion_site_symmetry_1
_geom_torsion_site_symmetry_2
_geom_torsion_site_symmetry_3
_geom_torsion_site_symmetry_4
_geom_torsion_publ_flag
S1 N6 C5 O1 175.57(17) . . . . ?
S1 N6 C5 C6 -3.4(2) . . . . ?
S1 C7 C8 C9 -179.87(18) . . . . ?
O1 C5 C6 C7 -176.19(19) . . . . ?
O1 C5 C6 C11 2.9(3) . . . . ?
O2 S1 N6 C5 117.74(16) . . . . ?
O2 S1 C7 C6 -117.08(15) . . . . ?
O2 S1 C7 C8 63.2(2) . . . . ?
O3 S1 N6 C5 -113.09(16) . . . . ?
O3 S1 C7 C6 115.10(15) . . . . ?
O3 S1 C7 C8 -64.7(2) . . . . ?
N6 S1 C7 C6 -0.85(16) . . . . ?
N6 S1 C7 C8 179.4(2) . . . . ?
N6 C5 C6 C7 2.8(2) . . . . ?
N6 C5 C6 C11 -178.1(2) . . . . ?
C5 C6 C7 S1 -0.9(2) . . . . ?
C5 C6 C7 C8 178.86(19) . . . . ?
C5 C6 C11 C10 -179.3(2) . . . . ?
C6 C7 C8 C9 0.4(3) . . . . ?
C7 S1 N6 C5 2.53(16) . . . . ?
C7 C6 C11 C10 -0.3(3) . . . . ?
C7 C8 C9 C10 0.1(4) . . . . ?
C8 C9 C10 C11 -0.8(4) . . . . ?
C9 C10 C11 C6 0.8(4) . . . . ?
C11 C6 C7 S1 179.90(17) . . . . ?
C11 C6 C7 C8 -0.3(3) . . . . ?
C1 N3 C2 N4 34.7(3) . . . . ?
C1 N3 C2 N5 -148.9(2) . . . . ?
C2 N3 C1 N1 19.5(4) . . . . ?
C2 N3 C1 N2 -162.2(2) . . . . ?
C3 N5 C2 N3 -172.3(2) . . . . ?
C3 N5 C2 N4 4.2(3) . . . . ?
C4 N5 C2 N3 2.4(3) . . . . ?
C4 N5 C2 N4 178.9(3) . . . . ?
